data_7051451
loop_
_publ_author_name
'Santos, Teresa M.'
'Goodfellow, Brian J.'
'Madureira, Jo\~ao'
'Pedrosa de Jesus, J\'ulio'
'F\'elix, Vitor'
'Drew, Michael G. B.'

_publ_section_title
;
 Synthesis and structural characterisation of new Ru^II^[12]aneS~4~ complexes
 with polypyridylic and related ligands
;
_journal_coden_ASTM NJCHE5
_journal_issue 10
_journal_name_full 'New Journal of Chemistry'
_journal_page_first 1015
_journal_page_last 1025
_journal_paper_doi 10.1039/a903117k
_journal_volume 23
_journal_year 1999
_chemical_formula_sum 'C10 H22 Cl F6 O P Ru S5'
_chemical_formula_weight 600.07
_space_group_IT_number 62
_symmetry_cell_setting orthorhombic
_symmetry_space_group_name_Hall '-P 2ac 2n'
_symmetry_space_group_name_H-M 'P n m a'
_cell_angle_alpha 90.00
_cell_angle_beta 90.00
_cell_angle_gamma 90.00
_cell_formula_units_Z 4
_cell_length_a 9.210(10)
_cell_length_b 9.779(11)
_cell_length_c 22.60(2)
_cell_measurement_temperature 293(2)
_cell_volume 2035(4)
_diffrn_ambient_temperature 293(2)
_exptl_crystal_density_diffrn 1.958
_cod_depositor_comments
;
The following automatic conversions were performed:
'_symmetry_cell_setting' value 'Orthorhombic' changed to 'orthorhombic'
according to '/home/saulius/struct/CIF-dictionaries/cif_core.dic'
dictionary named 'cif_core.dic' version 2.4.1 from 2010-06-29.

Automatic conversion script
Id: cif_fix_enum 1527 2010-12-29 10:47:43Z saulius 
;
_cod_database_code 7051451

loop_
_symmetry_equiv_pos_as_xyz
'x, y, z'
'-x+1/2, y+1/2, z+1/2'
'x, -y+1/2, z'
'-x+1/2, -y, z+1/2'
'-x, -y, -z'
'x-1/2, -y-1/2, -z-1/2'
'-x, y-1/2, -z'
'x-1/2, y, -z-1/2'

loop_
_atom_site_label
_atom_site_type_symbol
_atom_site_fract_x
_atom_site_fract_y
_atom_site_fract_z
_atom_site_U_iso_or_equiv
_atom_site_adp_type
_atom_site_occupancy
_atom_site_calc_flag
_atom_site_refinement_flags
_atom_site_disorder_assembly
_atom_site_disorder_group
Ru Ru 0.10796(3) 0.7500 0.886281(11) 0.02012(16) Uani 1 d S . .
S1 S -0.14096(11) 0.7500 0.86302(4) 0.0317(3) Uani 1 d S . .
C2 C -0.2010(4) 0.8993(4) 0.90431(15) 0.0457(8) Uani 1 d . . .
H2A H -0.3041 0.9141 0.8984 0.055 Uiso 1 calc R . .
H2B H -0.1833 0.8865 0.9463 0.055 Uiso 1 calc R . .
C3 C -0.1156(4) 1.0194(5) 0.88153(17) 0.0511(10) Uani 1 d . . .
H3A H -0.1350 1.0978 0.9066 0.061 Uiso 1 calc R . .
H3B H -0.1493 1.0414 0.8420 0.061 Uiso 1 calc R . .
S4 S 0.08337(9) 0.99036(9) 0.87894(3) 0.0358(2) Uani 1 d . . .
C5 C 0.1200(5) 1.0177(4) 0.79945(15) 0.0497(9) Uani 1 d . . .
H5A H 0.0679 1.0986 0.7865 0.060 Uiso 1 calc R . .
H5B H 0.2229 1.0351 0.7942 0.060 Uiso 1 calc R . .
C6 C 0.0764(4) 0.8979(4) 0.76024(13) 0.0439(8) Uani 1 d . . .
H6A H 0.1041 0.9150 0.7195 0.053 Uiso 1 calc R . .
H6B H -0.0277 0.8835 0.7619 0.053 Uiso 1 calc R . .
S7 S 0.17187(11) 0.7500 0.78888(4) 0.0307(3) Uani 1 d S . .
Cl Cl 0.04844(12) 0.7500 0.99156(4) 0.0414(3) Uani 1 d S . .
S8 S 0.34785(10) 0.7500 0.91309(4) 0.0247(2) Uani 1 d S . .
O81 O 0.4616(3) 0.7500 0.86669(13) 0.0390(7) Uani 1 d S . .
C92 C 0.3864(4) 0.6109(4) 0.96169(14) 0.0399(8) Uani 1 d . . .
H92A H 0.3169 0.6099 0.9933 0.048 Uiso 1 calc R . .
H92B H 0.4823 0.6214 0.9777 0.048 Uiso 1 calc R . .
H92C H 0.3808 0.5264 0.9401 0.048 Uiso 1 calc R . .
P P 0.50680(13) 1.2500 0.85022(5) 0.0358(3) Uani 1 d S . .
F11 F 0.3666(5) 1.2500 0.8891(3) 0.111(2) Uani 1 d S . .
F12 F 0.4159(5) 1.2500 0.7912(2) 0.1102(18) Uani 1 d S . .
F13 F 0.5054(4) 1.4108(3) 0.84941(16) 0.1089(13) Uani 1 d . . .
F14 F 0.6487(4) 1.2500 0.81045(16) 0.0793(12) Uani 1 d S . .
F15 F 0.6049(6) 1.2500 0.90647(18) 0.124(2) Uani 1 d S . .

loop_
_atom_site_aniso_label
_atom_site_aniso_U_11
_atom_site_aniso_U_22
_atom_site_aniso_U_33
_atom_site_aniso_U_23
_atom_site_aniso_U_13
_atom_site_aniso_U_12
Ru 0.0182(2) 0.0255(2) 0.01659(19) 0.000 -0.00080(9) 0.000
S1 0.0206(5) 0.0432(6) 0.0311(5) 0.000 -0.0033(4) 0.000
C2 0.0289(16) 0.062(2) 0.0458(17) -0.0094(16) 0.0008(13) 0.0161(16)
C3 0.048(2) 0.042(2) 0.063(2) -0.0127(17) -0.0122(16) 0.0215(17)
S4 0.0397(5) 0.0285(5) 0.0392(4) -0.0027(3) -0.0092(3) 0.0018(3)
C5 0.063(2) 0.037(2) 0.0489(19) 0.0149(16) -0.0069(16) -0.0087(17)
C6 0.055(2) 0.051(2) 0.0261(14) 0.0141(14) -0.0075(13) -0.0023(17)
S7 0.0293(6) 0.0438(6) 0.0189(4) 0.000 0.0009(3) 0.000
Cl 0.0361(6) 0.0690(8) 0.0191(4) 0.000 0.0028(4) 0.000
S8 0.0201(5) 0.0323(6) 0.0216(4) 0.000 -0.0022(3) 0.000
O81 0.0255(16) 0.059(2) 0.0320(14) 0.000 0.0060(12) 0.000
C92 0.0395(18) 0.044(2) 0.0360(16) 0.0083(14) -0.0075(12) 0.0076(15)
P 0.0375(7) 0.0302(6) 0.0397(6) 0.000 0.0021(5) 0.000
F11 0.084(3) 0.089(4) 0.161(5) 0.000 0.079(3) 0.000
F12 0.078(3) 0.153(5) 0.100(3) 0.000 -0.048(3) 0.000
F13 0.162(4) 0.0367(15) 0.128(3) -0.0029(16) 0.046(3) -0.0079(18)
F14 0.055(2) 0.127(4) 0.056(2) 0.000 0.0159(17) 0.000
F15 0.122(4) 0.212(7) 0.0374(19) 0.000 -0.021(2) 0.000

loop_
_geom_bond_atom_site_label_1
_geom_bond_atom_site_label_2
_geom_bond_distance
_geom_bond_site_symmetry_2
_geom_bond_publ_flag
Ru S7 2.278(2) . ?
Ru S8 2.291(3) . ?
Ru S1 2.352(3) . ?
Ru S4 2.367(3) 3_565 ?
Ru S4 2.367(3) . ?
Ru Cl 2.441(3) . ?
S1 C2 1.818(4) . ?
S1 C2 1.818(4) 3_565 ?
C2 C3 1.504(6) . ?
C3 S4 1.855(4) . ?
S4 C5 1.847(4) . ?
C5 C6 1.523(5) . ?
C6 S7 1.812(4) . ?
S7 C6 1.812(4) 3_565 ?
S8 O81 1.482(3) . ?
S8 C92 1.784(3) . ?
S8 C92 1.784(3) 3_565 ?
P F15 1.560(4) . ?
P F11 1.561(4) . ?
P F13 1.572(3) 3_575 ?
P F13 1.572(3) . ?
P F12 1.574(4) . ?
P F14 1.586(4) . ?

loop_
_cod_changelog_entry_id
_cod_changelog_entry_author
_cod_changelog_entry_date
_cod_changelog_entry_text
1 'Vaitkus, Antanas' 2022-09-16T23:05:00+03:00 'Updated bibliographic information.'
